data_2205048
loop_
_publ_author_name
Vasu
'Nirmala, K. A.'
'Chopra, Deepak'
'Mohan, S.'
'Saravanan, J.'

_publ_section_title
2-[(<i>E</i>)-Benzylideneamino]-<i>N</i>-(2-fluorophenyl)-4,5,6,7-tetrahydro-1-benzothiophene-3-carboxamide
_journal_issue 2
_journal_name_full 'Acta Crystallographica Section E'
_journal_page_first o236
_journal_page_last o238
_journal_paper_doi 10.1107/S1600536804033008
_journal_volume 61
_journal_year 2005
_chemical_formula_iupac 'C22 H19 F N2 O S'
_chemical_formula_moiety 'C22 H19 F N2 O S'
_chemical_formula_sum 'C22 H19 F N2 O S'
_chemical_formula_weight 378.46
_chemical_name_systematic
;
2-[(E)-Benzylideneamino]-N-(2-fluorophenyl)-4,5,6,7-tetrahydro-1-
benzothiophene-3-carboxamide
;
_space_group_IT_number 2
_symmetry_cell_setting triclinic
_symmetry_space_group_name_Hall '-P 1'
_symmetry_space_group_name_H-M 'P -1'
_atom_sites_solution_hydrogens geom
_atom_sites_solution_primary direct
_atom_sites_solution_secondary difmap
_cell_angle_alpha 67.224(9)
_cell_angle_beta 70.794(9)
_cell_angle_gamma 77.127(9)
_cell_formula_units_Z 2
_cell_length_a 8.447(5)
_cell_length_b 10.821(7)
_cell_length_c 11.759(7)
_cell_measurement_reflns_used 660
_cell_measurement_temperature 293(2)
_cell_measurement_theta_max 25.2
_cell_measurement_theta_min 1.7
_cell_volume 930.2(10)
_computing_cell_refinement SMART
_computing_data_collection 'SMART (Bruker, 2000)'
_computing_data_reduction 'SAINT (Bruker, 2000)'
_computing_molecular_graphics 'ORTEP-3 for Windows (Farrugia, 1997) and CAMERON (Watkin <i>et al.</i>, 1993)'
_computing_publication_material 'PLATON (Spek, 2003)'
_computing_structure_refinement 'SHELXL97 (Sheldrick, 1997)'
_computing_structure_solution 'SIR92 (Altomare <i>et al.</i>, 1993)'
_diffrn_ambient_temperature 293(2)
_diffrn_measured_fraction_theta_full 0.975
_diffrn_measured_fraction_theta_max 0.975
_diffrn_measurement_device_type 'Bruker SMART CCD area-detector'
_diffrn_measurement_method '\f and \w'
_diffrn_radiation_monochromator graphite
_diffrn_radiation_source 'fine-focus sealed tube'
_diffrn_radiation_type MoK\a
_diffrn_radiation_wavelength 0.71073
_diffrn_reflns_av_R_equivalents 0.0170
_diffrn_reflns_av_sigmaI/netI 0.0183
_diffrn_reflns_limit_h_max 10
_diffrn_reflns_limit_h_min -10
_diffrn_reflns_limit_k_max 13
_diffrn_reflns_limit_k_min -13
_diffrn_reflns_limit_l_max 14
_diffrn_reflns_limit_l_min -14
_diffrn_reflns_number 9614
_diffrn_reflns_reduction_process
;
?
;
_diffrn_reflns_theta_full 26.37
_diffrn_reflns_theta_max 26.37
_diffrn_reflns_theta_min 1.95
_diffrn_standards_decay_% 0
_diffrn_standards_interval_count 0
_diffrn_standards_interval_time 0
_diffrn_standards_number 0
_exptl_absorpt_coefficient_mu 0.198
_exptl_absorpt_correction_T_max 0.9504
_exptl_absorpt_correction_T_min 0.8550
_exptl_absorpt_correction_type multi-scan
_exptl_absorpt_process_details '(SADABS; Sheldrick, 1996)'
_exptl_crystal_colour yellow
_exptl_crystal_density_diffrn 1.351
_exptl_crystal_density_meas ?
_exptl_crystal_density_method .
_exptl_crystal_description block
_exptl_crystal_F_000 396
_exptl_crystal_size_max 0.52
_exptl_crystal_size_mid 0.29
_exptl_crystal_size_min 0.26
_refine_diff_density_max 0.585
_refine_diff_density_min -0.280
_refine_ls_extinction_method none
_refine_ls_goodness_of_fit_ref 1.038
_refine_ls_hydrogen_treatment mixed
_refine_ls_matrix_type full
_refine_ls_number_parameters 257
_refine_ls_number_reflns 3714
_refine_ls_number_restraints 15
_refine_ls_restrained_S_all 1.050
_refine_ls_R_factor_all 0.0533
_refine_ls_R_factor_gt 0.0462
_refine_ls_shift/su_max 0.001
_refine_ls_shift/su_mean 0.000
_refine_ls_structure_factor_coef Fsqd
_refine_ls_weighting_details 'calc w = 1/[\s^2^(Fo^2^)+(0.0688P)^2^+0.2811P] where P=(Fo^2^+2Fc^2^)/3'
_refine_ls_weighting_scheme calc
_refine_ls_wR_factor_gt 0.1217
_refine_ls_wR_factor_ref 0.1282
_reflns_number_gt 3189
_reflns_number_total 3715
_reflns_threshold_expression I>2\s(I)
_cod_data_source_file dn6180.cif
_cod_data_source_block I
_cod_depositor_comments
;
The following automatic conversions were performed:
'_symmetry_cell_setting' value 'Triclinic' changed to 'triclinic'
according to '/home/saulius/struct/CIF-dictionaries/cif_core.dic'
dictionary named 'cif_core.dic' version 2.4.1 from 2010-06-29.

Automatic conversion script
Id: cif_fix_enum 1527 2010-12-29 10:47:43Z saulius 

The following automatic conversions were performed:

'_symmetry_cell_setting' value 'Triclinic' changed to 'triclinic'
according to /home/saulius/struct/CIF-dictionaries/cif_core.dic
dictionary named 'cif_core.dic' version 2.4.1 from 2010-06-29.

Automatic conversion script
Id: cif_fix_values 1715 2011-07-08 13:25:40Z adriana 
;
_cod_database_code 2205048

loop_
_symmetry_equiv_pos_as_xyz
x,y,z
-x,-y,-z

loop_
_atom_site_label
_atom_site_fract_x
_atom_site_fract_y
_atom_site_fract_z
_atom_site_U_iso_or_equiv
_atom_site_adp_type
_atom_site_calc_flag
_atom_site_refinement_flags
_atom_site_occupancy
_atom_site_disorder_assembly
_atom_site_disorder_group
_atom_site_type_symbol
S1 0.04118(6) -0.03096(5) 1.20215(4) 0.05294(17) Uani d . 1 B . S
O1 0.5132(3) -0.16358(18) 0.88151(18) 0.1153(9) Uani d . 1 . . O
F1 0.29200(18) 0.23947(14) 0.61030(13) 0.0879(5) Uani d . 1 . . F
N1 0.4135(2) 0.05147(16) 0.79806(15) 0.0510(4) Uani d . 1 . . N
N2 0.14155(18) 0.15406(13) 0.96012(13) 0.0430(3) Uani d . 1 . . N
C1 0.1671(2) 0.02510(17) 1.04600(16) 0.0430(4) Uani d . 1 . . C
C2 0.2961(2) -0.07305(16) 1.02203(17) 0.0442(4) Uani d . 1 . . C
C3 0.2962(2) -0.19197(17) 1.13399(17) 0.0474(4) Uani d D 1 B . C
C4 0.4268(3) -0.31364(18) 1.1460(2) 0.0600(5) Uani d D 1 . . C
H4A 0.5388 -0.2849 1.1040 0.072 Uiso calc R 1 A 1 H
H4B 0.4096 -0.3699 1.1047 0.072 Uiso calc R 1 A 1 H
C5 0.4109(5) -0.3960(3) 1.2912(4) 0.0655(9) Uani d PD 0.77 B 1 C
H5A 0.4782 -0.4827 1.2991 0.079 Uiso calc PR 0.77 B 1 H
H5B 0.4559 -0.3480 1.3263 0.079 Uiso calc PR 0.77 B 1 H
C5A 0.3823(16) -0.4356(11) 1.2615(10) 0.073(3) Uani d PD 0.23 B 2 C
H5A1 0.3621 -0.5032 1.2342 0.088 Uiso calc PR 0.23 B 2 H
H5A2 0.4795 -0.4714 1.2956 0.088 Uiso calc PR 0.23 B 2 H
C6 0.2361(4) -0.4179(2) 1.3659(3) 0.0890(8) Uani d D 1 . . C
H6A 0.2342 -0.4759 1.4531 0.107 Uiso calc R 1 B 1 H
H6B 0.1895 -0.4633 1.3294 0.107 Uiso calc R 1 B 1 H
C7 0.1292(3) -0.2880(2) 1.36747(19) 0.0652(6) Uani d D 1 B . C
H7A 0.1516 -0.2568 1.4271 0.078 Uiso calc R 1 . . H
H7B 0.0110 -0.3023 1.3962 0.078 Uiso calc R 1 . . H
C8 0.1661(2) -0.18291(18) 1.23582(18) 0.0507(4) Uani d . 1 . . C
C9 0.4181(2) -0.06590(18) 0.89607(19) 0.0538(5) Uani d . 1 . . C
C10 0.5090(2) 0.07547(18) 0.67040(18) 0.0480(4) Uani d . 1 . . C
C11 0.4448(3) 0.17194(19) 0.5743(2) 0.0571(5) Uani d . 1 . . C
C12 0.5257(3) 0.2015(2) 0.4468(2) 0.0714(6) Uani d . 1 . . C
H12 0.4773 0.2671 0.3851 0.086 Uiso calc R 1 . . H
C13 0.6807(3) 0.1318(3) 0.4119(2) 0.0744(7) Uani d . 1 . . C
H13 0.7379 0.1492 0.3258 0.089 Uiso calc R 1 . . H
C14 0.7498(3) 0.0370(3) 0.5046(2) 0.0742(6) Uani d . 1 . . C
H14 0.8550 -0.0092 0.4807 0.089 Uiso calc R 1 . . H
C15 0.6667(3) 0.0085(2) 0.6325(2) 0.0618(5) Uani d . 1 . . C
H15 0.7164 -0.0560 0.6939 0.074 Uiso calc R 1 . . H
C16 0.0147(2) 0.23583(17) 0.98931(17) 0.0454(4) Uani d . 1 . . C
H16 -0.0666 0.2045 1.0664 0.054 Uiso calc R 1 . . H
C17 -0.0096(2) 0.37604(16) 0.90807(17) 0.0452(4) Uani d . 1 . . C
C18 0.1105(3) 0.43270(18) 0.79650(19) 0.0536(5) Uani d . 1 . . C
H18 0.2075 0.3795 0.7694 0.064 Uiso calc R 1 . . H
C19 0.0882(3) 0.5673(2) 0.7250(2) 0.0668(6) Uani d . 1 . . C
H19 0.1708 0.6048 0.6508 0.080 Uiso calc R 1 . . H
C20 -0.0568(4) 0.6463(2) 0.7635(2) 0.0744(7) Uani d . 1 . . C
H20 -0.0725 0.7368 0.7143 0.089 Uiso calc R 1 . . H
C21 -0.1769(3) 0.5922(2) 0.8731(3) 0.0723(6) Uani d . 1 . . C
H21 -0.2743 0.6460 0.8987 0.087 Uiso calc R 1 . . H
C22 -0.1544(3) 0.4570(2) 0.9468(2) 0.0593(5) Uani d . 1 . . C
H22 -0.2362 0.4206 1.0221 0.071 Uiso calc R 1 . . H
H1 0.340(3) 0.105(2) 0.816(2) 0.066(7) Uiso d . 1 . . H

loop_
_atom_site_aniso_label
_atom_site_aniso_U_11
_atom_site_aniso_U_22
_atom_site_aniso_U_33
_atom_site_aniso_U_12
_atom_site_aniso_U_13
_atom_site_aniso_U_23
S1 0.0585(3) 0.0471(3) 0.0417(3) 0.0043(2) -0.0108(2) -0.01067(19)
O1 0.1338(17) 0.0610(10) 0.0753(11) 0.0482(11) 0.0114(11) -0.0085(8)
F1 0.0770(9) 0.0756(9) 0.0661(8) 0.0228(7) -0.0092(7) -0.0023(7)
N1 0.0493(9) 0.0403(8) 0.0505(9) 0.0059(7) -0.0057(7) -0.0143(7)
N2 0.0461(8) 0.0353(7) 0.0439(7) 0.0033(6) -0.0137(6) -0.0124(6)
C1 0.0454(9) 0.0392(8) 0.0421(8) -0.0004(7) -0.0144(7) -0.0117(7)
C2 0.0446(9) 0.0355(8) 0.0500(9) 0.0015(7) -0.0166(8) -0.0121(7)
C3 0.0494(10) 0.0374(8) 0.0523(10) -0.0002(7) -0.0213(8) -0.0082(7)
C4 0.0576(12) 0.0368(9) 0.0742(13) 0.0044(8) -0.0244(10) -0.0067(9)
C5 0.073(2) 0.0357(16) 0.083(2) 0.0036(14) -0.0418(18) -0.0029(14)
C5A 0.083(8) 0.045(6) 0.067(7) -0.002(5) -0.015(6) 0.000(5)
C6 0.114(2) 0.0542(13) 0.0704(15) 0.0032(14) -0.0259(15) 0.0026(11)
C7 0.0776(15) 0.0539(11) 0.0499(11) -0.0058(10) -0.0213(10) -0.0002(9)
C8 0.0573(11) 0.0416(9) 0.0492(10) -0.0013(8) -0.0221(8) -0.0072(8)
C9 0.0537(11) 0.0411(9) 0.0556(10) 0.0079(8) -0.0123(9) -0.0142(8)
C10 0.0477(10) 0.0426(9) 0.0523(10) -0.0070(7) -0.0063(8) -0.0195(8)
C11 0.0563(11) 0.0451(10) 0.0571(11) -0.0037(8) -0.0054(9) -0.0132(8)
C12 0.0898(17) 0.0570(12) 0.0537(12) -0.0174(12) -0.0088(11) -0.0080(9)
C13 0.0830(16) 0.0739(15) 0.0589(13) -0.0248(13) 0.0110(12) -0.0312(12)
C14 0.0571(13) 0.0864(17) 0.0777(16) -0.0068(11) 0.0044(11) -0.0459(14)
C15 0.0514(11) 0.0673(13) 0.0665(13) 0.0003(9) -0.0099(9) -0.0314(10)
C16 0.0464(9) 0.0411(9) 0.0437(9) 0.0016(7) -0.0100(7) -0.0146(7)
C17 0.0489(10) 0.0379(8) 0.0503(9) 0.0063(7) -0.0187(8) -0.0180(7)
C18 0.0564(11) 0.0409(9) 0.0556(11) 0.0063(8) -0.0151(9) -0.0147(8)
C19 0.0844(16) 0.0456(10) 0.0608(12) -0.0043(10) -0.0223(11) -0.0071(9)
C20 0.1007(19) 0.0380(10) 0.0823(16) 0.0118(11) -0.0419(15) -0.0144(10)
C21 0.0762(15) 0.0502(11) 0.0926(17) 0.0265(11) -0.0341(14) -0.0355(12)
C22 0.0580(12) 0.0535(11) 0.0640(12) 0.0117(9) -0.0159(10) -0.0276(9)

loop_
_atom_type_symbol
_atom_type_description
_atom_type_scat_dispersion_real
_atom_type_scat_dispersion_imag
_atom_type_scat_source
S S 0.1246 0.1234 'International Tables Vol C Tables 4.2.6.8 and 6.1.1.4'
O O 0.0106 0.0060 'International Tables Vol C Tables 4.2.6.8 and 6.1.1.4'
N N 0.0061 0.0033 'International Tables Vol C Tables 4.2.6.8 and 6.1.1.4'
F F 0.0171 0.0103 'International Tables Vol C Tables 4.2.6.8 and 6.1.1.4'
H H 0.0000 0.0000 'International Tables Vol C Tables 4.2.6.8 and 6.1.1.4'
C C 0.0033 0.0016 'International Tables Vol C Tables 4.2.6.8 and 6.1.1.4'

loop_
_geom_angle_atom_site_label_1
_geom_angle_atom_site_label_2
_geom_angle_atom_site_label_3
_geom_angle
C8 S1 C1 91.66(9)
C9 N1 C10 126.13(16)
C9 N1 H1 113.2(17)
C10 N1 H1 120.0(17)
C16 N2 C1 121.14(16)
C2 C1 N2 125.74(16)
C2 C1 S1 111.02(13)
N2 C1 S1 123.21(13)
C1 C2 C3 112.28(16)
C1 C2 C9 126.05(15)
C3 C2 C9 121.59(16)
C8 C3 C2 112.38(16)
C8 C3 C4 120.86(17)
C2 C3 C4 126.69(17)
C5A C4 C3 116.7(5)
C5A C4 C5 28.8(5)
C3 C4 C5 109.3(2)
C5A C4 H4A 125.6
C3 C4 H4A 109.8
C5 C4 H4A 109.8
C5A C4 H4B 81.5
C3 C4 H4B 109.8
C5 C4 H4B 109.8
H4A C4 H4B 108.3
C6 C5 C4 112.6(2)
C6 C5 H5A 109.1
C4 C5 H5A 109.1
C6 C5 H5B 109.1
C4 C5 H5B 109.1
H5A C5 H5B 107.8
C6 C5A C4 117.1(7)
C6 C5A H5A1 108.0
C4 C5A H5A1 108.0
C6 C5A H5A2 108.0
C4 C5A H5A2 108.0
H5A1 C5A H5A2 107.3
C5A C6 C5 30.2(6)
C5A C6 C7 125.7(4)
C5 C6 C7 111.6(2)
C5A C6 H6A 118.8
C5 C6 H6A 109.3
C7 C6 H6A 109.3
C5A C6 H6B 79.2
C5 C6 H6B 109.3
C7 C6 H6B 109.3
H6A C6 H6B 108.0
C6 C7 C8 110.43(19)
C6 C7 H7A 109.6
C8 C7 H7A 109.6
C6 C7 H7B 109.6
C8 C7 H7B 109.6
H7A C7 H7B 108.1
C3 C8 C7 126.31(18)
C3 C8 S1 112.60(14)
C7 C8 S1 121.07(16)
O1 C9 N1 121.60(19)
O1 C9 C2 120.90(18)
N1 C9 C2 117.44(16)
C11 C10 C15 116.60(18)
C11 C10 N1 118.90(17)
C15 C10 N1 124.49(18)
F1 C11 C12 119.16(19)
F1 C11 C10 117.14(17)
C12 C11 C10 123.7(2)
C11 C12 C13 118.4(2)
C11 C12 H12 120.8
C13 C12 H12 120.8
C14 C13 C12 119.6(2)
C14 C13 H13 120.2
C12 C13 H13 120.2
C13 C14 C15 121.3(2)
C13 C14 H14 119.4
C15 C14 H14 119.4
C14 C15 C10 120.4(2)
C14 C15 H15 119.8
C10 C15 H15 119.8
N2 C16 C17 123.36(17)
N2 C16 H16 118.3
C17 C16 H16 118.3
C18 C17 C22 118.87(17)
C18 C17 C16 121.86(16)
C22 C17 C16 119.20(18)
C19 C18 C17 120.66(19)
C19 C18 H18 119.7
C17 C18 H18 119.7
C18 C19 C20 120.0(2)
C18 C19 H19 120.0
C20 C19 H19 120.0
C21 C20 C19 120.2(2)
C21 C20 H20 119.9
C19 C20 H20 119.9
C20 C21 C22 120.2(2)
C20 C21 H21 119.9
C22 C21 H21 119.9
C21 C22 C17 120.1(2)
C21 C22 H22 120.0
C17 C22 H22 120.0

loop_
_geom_bond_atom_site_label_1
_geom_bond_atom_site_label_2
_geom_bond_distance
_geom_bond_publ_flag
S1 C8 1.724(2) y
S1 C1 1.7351(19) y
O1 C9 1.210(2) y
F1 C11 1.356(2) y
N1 C9 1.348(2) y
N1 C10 1.402(2) y
N1 H1 0.79(2) ?
N2 C16 1.273(2) y
N2 C1 1.390(2) y
C1 C2 1.382(2) ?
C2 C3 1.441(2) ?
C2 C9 1.485(3) ?
C3 C8 1.352(3) ?
C3 C4 1.511(2) ?
C4 C5A 1.492(9) ?
C4 C5 1.566(4) ?
C4 H4A 0.9700 ?
C4 H4B 0.9700 ?
C5 C6 1.466(5) ?
C5 H5A 0.9700 ?
C5 H5B 0.9700 ?
C5A C6 1.466(10) ?
C5A H5A1 0.9700 ?
C5A H5A2 0.9700 ?
C6 C7 1.495(3) ?
C6 H6A 0.9700 ?
C6 H6B 0.9700 ?
C7 C8 1.505(3) ?
C7 H7A 0.9700 ?
C7 H7B 0.9700 ?
C10 C11 1.378(3) ?
C10 C15 1.388(3) ?
C11 C12 1.368(3) ?
C12 C13 1.377(3) ?
C12 H12 0.9300 ?
C13 C14 1.367(4) ?
C13 H13 0.9300 ?
C14 C15 1.376(3) ?
C14 H14 0.9300 ?
C15 H15 0.9300 ?
C16 C17 1.458(2) ?
C16 H16 0.9300 ?
C17 C18 1.380(3) ?
C17 C22 1.391(3) ?
C18 C19 1.377(3) ?
C18 H18 0.9300 ?
C19 C20 1.379(3) ?
C19 H19 0.9300 ?
C20 C21 1.362(4) ?
C20 H20 0.9300 ?
C21 C22 1.390(3) ?
C21 H21 0.9300 ?
C22 H22 0.9300 ?

loop_
_geom_hbond_atom_site_label_D
_geom_hbond_atom_site_label_H
_geom_hbond_atom_site_label_A
_geom_hbond_site_symmetry_A
_geom_hbond_distance_DH
_geom_hbond_distance_HA
_geom_hbond_distance_DA
_geom_hbond_angle_DHA
N1 H1 N2 . 0.79(2) 2.10(2) 2.786(2) 147(2)
C21 H21 O1 1_465 0.93 2.40 3.285(3) 158
C7 H7B F1 2_557 0.97 2.52 3.415(4) 154

loop_
_geom_torsion_atom_site_label_1
_geom_torsion_atom_site_label_2
_geom_torsion_atom_site_label_3
_geom_torsion_atom_site_label_4
_geom_torsion
_geom_torsion_publ_flag
C2 C1 N2 C16 177.09(17) y
C1 N2 C16 C17 173.91(16) y
N2 C16 C17 C18 -4.5(3) y
C9 N1 C10 C11 151.7(2) y
